data_7720871
loop_
_publ_author_name
'Mesa, Federico'
'Pacheco, Carolina'
'Gonz&#xe1;lez-Platas, Javier'
'Cruz, Carlos'
'Paredes-Garc&#xed;a, Ver&#xf3;nica'
'Veiga, Nicol&#xe1;s'
'Mart&#xed;nez, Lorena'
'Chiozzone, Ra&#xfa;l'

_publ_section_title
;
 Spin dynamics in Ru<sup>III</sup>-oxalate complexes: synthesis,
 characterization, and a<i>b initio</i> insights.
;
_journal_issue 15
_journal_name_full 'Dalton transactions (Cambridge, England : 2003)'
_journal_page_first 5902
_journal_page_last 5907
_journal_paper_doi 10.1039/d6dt00473c
_journal_volume 55
_journal_year 2026
_chemical_formula_moiety 'C16 H30 Cl2 La N4 O13 Ru'
_chemical_formula_sum 'C16 H30 Cl2 La N4 O13 Ru'
_chemical_formula_weight 797.311
_space_group_crystal_system triclinic
_space_group_IT_number 2
_space_group_name_Hall '-P 1'
_space_group_name_H-M_alt 'P -1'
_symmetry_Int_Tables_number 2
_atom_sites_solution_primary dual
_audit_creation_date 2025-09-24
_audit_creation_method
;
Olex2 1.5
(compiled 2025.07.13 svn.rb7424aed for OlexSys, GUI svn.r7314)
;
_audit_update_record
;
2026-02-23 deposited with the CCDC.	2026-04-08 downloaded from the CCDC.
;
_cell_angle_alpha 89.742(5)
_cell_angle_beta 65.308(6)
_cell_angle_gamma 67.666(6)
_cell_formula_units_Z 2
_cell_length_a 11.1623(7)
_cell_length_b 12.4160(7)
_cell_length_c 12.6227(8)
_cell_measurement_reflns_used 7361
_cell_measurement_temperature 298(2)
_cell_measurement_theta_max 30.0980
_cell_measurement_theta_min 2.1930
_cell_volume 1445.24(19)
_computing_cell_refinement 'CrysAlisPro 1.171.43.121a (Rigaku OD, 2024)'
_computing_data_collection 'CrysAlisPro system (CCD 43.120a 64-bit (release 16-04-2024))'
_computing_data_reduction 'CrysAlisPro 1.171.43.121a (Rigaku OD, 2024)'
_computing_molecular_graphics 'Olex2 1.5 (Dolomanov et al., 2009)'
_computing_publication_material 'Olex2 1.5 (Dolomanov et al., 2009)'
_computing_structure_refinement 'olex2.refine 1.5 (Bourhis et al., 2015)'
_computing_structure_solution 'SHELXT 2018/2 (Sheldrick, 2018)'
_diffrn_ambient_temperature 298(2)
_diffrn_detector 'CCD plate'
_diffrn_detector_area_resol_mean 8.1268
_diffrn_detector_type EosS2
_diffrn_measured_fraction_theta_full 0.9998
_diffrn_measured_fraction_theta_max 0.9992
_diffrn_measurement_details
;
List of Runs (angles in degrees, time in seconds):

  # Type    Start    End  Width  t~exp~   \w     \q     \k     \f   Frames
#--------------------------------------------------------------------------
  1  \w     47.00  73.00   1.00    5.00    --   -0.78  37.00  90.00   26
  2  \w    -38.00 -12.00   1.00    5.00    --   -0.78  37.00  90.00   26
  3  \w     63.00 119.00   1.00   20.00    --   30.12 178.00-180.00   56
  4  \w     74.00 118.00   1.00   20.00    --   30.12 178.00 -60.00   44
  5  \w     69.00 121.00   1.00   20.00    --   30.12 178.00  90.00   52
  6  \w    -44.00  41.00   1.00   20.00    --  -31.68  57.00 -60.00   85
  7  \w    -81.00  31.00   1.00   20.00    --  -31.68  37.00-120.00  112
  8  \w   -112.00  43.00   1.00   20.00    --  -31.68  19.00 120.00  155
;
_diffrn_measurement_device 'four-circle diffractometer'
_diffrn_measurement_device_type 'SuperNova, Dualflex, EosS2'
_diffrn_measurement_method '\w scans'
_diffrn_orient_matrix_type 'CrysAlisPro convention (1999,Acta A55,543-557)'
_diffrn_orient_matrix_UB_11 -0.0625199000
_diffrn_orient_matrix_UB_12 -0.0091666000
_diffrn_orient_matrix_UB_13 0.0364050000
_diffrn_orient_matrix_UB_21 0.0443959000
_diffrn_orient_matrix_UB_22 -0.0540349000
_diffrn_orient_matrix_UB_23 0.0091054000
_diffrn_orient_matrix_UB_31 -0.0060349000
_diffrn_orient_matrix_UB_32 0.0307177000
_diffrn_orient_matrix_UB_33 0.0504990000
_diffrn_radiation_monochromator mirror
_diffrn_radiation_probe x-ray
_diffrn_radiation_type 'Mo K\a'
_diffrn_radiation_wavelength 0.71073
_diffrn_reflns_av_R_equivalents 0.0208
_diffrn_reflns_av_unetI/netI 0.0377
_diffrn_reflns_Laue_measured_fraction_full 0.9998
_diffrn_reflns_Laue_measured_fraction_max 0.9992
_diffrn_reflns_limit_h_max 15
_diffrn_reflns_limit_h_min -14
_diffrn_reflns_limit_k_max 16
_diffrn_reflns_limit_k_min -15
_diffrn_reflns_limit_l_max 17
_diffrn_reflns_limit_l_min -11
_diffrn_reflns_number 13575
_diffrn_reflns_point_group_measured_fraction_full 0.9998
_diffrn_reflns_point_group_measured_fraction_max 0.9992
_diffrn_reflns_theta_full 25.2417
_diffrn_reflns_theta_max 28.70
_diffrn_reflns_theta_min 1.80
_diffrn_source 'micro-focus sealed X-ray tube'
_diffrn_source_type 'SuperNova (Mo) X-ray Source'
_exptl_absorpt_coefficient_mu 2.222
_exptl_absorpt_correction_T_max 1.000
_exptl_absorpt_correction_T_min 0.744
_exptl_absorpt_correction_type gaussian
_exptl_absorpt_process_details
;
CrysAlisPro 1.171.43.121a (Rigaku Oxford Diffraction, 2024)
Numerical absorption correction based on gaussian integration over
a multifaceted crystal model
Empirical absorption correction using spherical harmonics,
implemented in SCALE3 ABSPACK scaling algorithm.
;
_exptl_crystal_colour yellow
_exptl_crystal_colour_primary yellow
_exptl_crystal_density_diffrn 1.832
_exptl_crystal_description irregular
_exptl_crystal_F_000 784.510
_exptl_crystal_size_max 0.16
_exptl_crystal_size_mid 0.08
_exptl_crystal_size_min 0.06
_refine_diff_density_max 1.0166
_refine_diff_density_min -0.6362
_refine_diff_density_rms 0.1253
_refine_ls_d_res_high 0.7400
_refine_ls_d_res_low 11.2895
_refine_ls_goodness_of_fit_ref 1.0345
_refine_ls_hydrogen_treatment constr
_refine_ls_matrix_type full
_refine_ls_number_constraints 55
_refine_ls_number_parameters 367
_refine_ls_number_reflns 7457
_refine_ls_number_restraints 40
_refine_ls_restrained_S_all 1.0316
_refine_ls_R_factor_all 0.0385
_refine_ls_R_factor_gt 0.0317
_refine_ls_shift/su_max -0.0009
_refine_ls_shift/su_mean 0.0000
_refine_ls_structure_factor_coef Fsqd
_refine_ls_weighting_details 'w=1/[\s^2^(Fo^2^)+(0.0263P)^2^+1.0135P] where P=(Fo^2^+2Fc^2^)/3'
_refine_ls_weighting_scheme calc
_refine_ls_wR_factor_gt 0.0670
_refine_ls_wR_factor_ref 0.0705
_reflns_Friedel_coverage 0.0
_reflns_limit_h_max 15
_reflns_limit_h_min -13
_reflns_limit_k_max 16
_reflns_limit_k_min -16
_reflns_limit_l_max 17
_reflns_limit_l_min 0
_reflns_number_gt 6561
_reflns_number_total 7457
_reflns_threshold_expression I>=2u(I)
_cod_data_source_file d6dt00473c2.cif
_cod_data_source_block CP01
_cod_depositor_comments 'Adding full bibliography for 7720871--7720873.cif.'
_cod_database_code 7720871
_chemical_oxdiff_formula 'C16 H30 Cl2 La1 N4 O13 Ru'
_olex2_refinement_description
;
1. Fixed Uiso
 At 1.2 times of:
  All C(H) groups
 At 1.5 times of:
  All C(H,H,H) groups, All O(H,H) groups
2. Restrained distances
 O11-C11 \\sim O11-C11a
 with sigma of 0.02
 N3-C12 \\sim N3a-C12a
 with sigma of 0.02
 N3-C11 \\sim N3a-C11a
 with sigma of 0.02
 N3-C13 \\sim N3a-C13a
 with sigma of 0.02
 O11-N3 \\sim O11-N3a
 with sigma of 0.04
 C12-C11 \\sim C12a-C11a
 with sigma of 0.04
 C12-C13 \\sim C12a-C13a
 with sigma of 0.04
 C11-C13 \\sim C11a-C13a
 with sigma of 0.04
3. Uiso/Uaniso restraints and constraints
Uanis(C11a) = Uanis(N3a) = Uanis(C13a) = Uanis(C12a)
4. Rigid body (RIGU) restrains
 O11, C11, N3, C13, C12
 with sigma for 1-2 distances of 0.004 and sigma for 1-3 distances of 0.004
 C11, N3, C13, C12
 with sigma for 1-2 distances of 0.004 and sigma for 1-3 distances of 0.004
 C11a, N3a, C13a, C12a
 with sigma for 1-2 distances of 0.004 and sigma for 1-3 distances of 0.004
5. Others
 Sof(C11a)=Sof(H11a)=Sof(N3a)=Sof(C13a)=Sof(H13d)=Sof(H13e)=Sof(H13f)=
 Sof(C12a)=Sof(H12d)=Sof(H12e)=Sof(H12f)=1-FVAR(1)
 Sof(N3)=Sof(C12)=Sof(H12a)=Sof(H12b)=Sof(H12c)=Sof(C11)=Sof(H11)=Sof(C13)=
 Sof(H13a)=Sof(H13b)=Sof(H13c)=FVAR(1)
6.a Rotating group:
 O1W(H1Wa,H1Wb)
6.b Aromatic/amide H refined with riding coordinates:
 C14(H14), C5(H5), C8(H8), C11(H11), C11a(H11a)
6.c Idealised Me refined as rotating group:
 C10(H10a,H10b,H10c), C9(H9a,H9b,H9c), C12(H12a,H12b,H12c), C6(H6a,H6b,H6c),
 C15(H15a,H15b,H15c), C16(H16a,H16b,H16c), C7(H7a,H7b,H7c), C13(H13a,H13b,H13c),
  C13a(H13d,H13e,H13f), C12a(H12d,H12e,H12f)
;
_olex2_submission_special_instructions 'No special instructions were received'
_oxdiff_exptl_absorpt_empirical_details
;
Empirical correction (ABSPACK) includes:
- Absorption correction using spherical harmonics
- Frame scaling
;
_oxdiff_exptl_absorpt_empirical_full_max 1.172
_oxdiff_exptl_absorpt_empirical_full_min 0.897

loop_
_space_group_symop_id
_space_group_symop_operation_xyz
1 x,y,z
2 -x,-y,-z

loop_
_atom_site_label
_atom_site_type_symbol
_atom_site_fract_x
_atom_site_fract_y
_atom_site_fract_z
_atom_site_U_iso_or_equiv
_atom_site_adp_type
_atom_site_occupancy
_atom_site_site_symmetry_order
_atom_site_refinement_flags_posn
_atom_site_refinement_flags_adp
_atom_site_refinement_flags_occupancy
_atom_site_disorder_group
La1 La 0.300254(18) 0.316680(15) 0.303038(14) 0.02505(5) Uani 1.000000 1 . . . .
Ru2 Ru 0.0 0.5 0.0 0.03165(9) Uani 1.000000 2 S T P .
Ru1 Ru 0.0 0.0 0.5 0.03387(9) Uani 1.000000 2 S T P .
Cl1 Cl -0.10401(12) 0.00560(9) 0.37054(10) 0.0540(2) Uani 1.000000 1 . . . .
Cl2 Cl 0.12955(12) 0.61843(10) -0.04439(9) 0.0566(3) Uani 1.000000 1 . . . .
O8 O -0.0409(2) 0.5334(2) 0.17422(18) 0.0366(5) Uani 1.000000 1 . . . .
O1W O 0.1567(2) 0.48597(19) 0.47765(19) 0.0357(5) Uani 1.000000 1 . . . .
H1Wa H 0.121(3) 0.4823(3) 0.5510(2) 0.0535(8) Uiso 1.000000 1 GR . . .
H1Wb H 0.133(3) 0.5594(3) 0.4764(2) 0.0535(8) Uiso 1.000000 1 GR . . .
O6 O 0.0623(2) 0.4665(2) 0.29270(18) 0.0358(5) Uani 1.000000 1 . . . .
O1 O 0.3011(2) 0.10742(19) 0.2861(2) 0.0364(5) Uani 1.000000 1 . . . .
O3 O 0.1885(2) -0.00970(19) 0.3618(2) 0.0405(6) Uani 1.000000 1 . . . .
O4 O -0.0459(2) 0.17700(19) 0.5113(2) 0.0372(5) Uani 1.000000 1 . . . .
O2 O 0.0682(2) 0.29381(18) 0.4467(2) 0.0369(5) Uani 1.000000 1 . . . .
O5 O 0.2722(3) 0.2810(2) 0.1170(2) 0.0382(5) Uani 1.000000 1 . . . .
O7 O 0.1752(3) 0.3600(2) -0.00274(19) 0.0421(6) Uani 1.000000 1 . . . .
O12 O 0.3463(3) 0.2279(3) 0.4695(2) 0.0547(7) Uani 1.000000 1 . . . .
O11 O 0.5488(3) 0.1756(2) 0.1658(2) 0.0558(7) Uani 1.000000 1 D U . .
O9 O 0.3577(4) 0.4594(3) 0.1732(3) 0.0686(9) Uani 1.000000 1 . . . .
O10 O 0.4737(3) 0.3833(3) 0.3331(3) 0.0588(8) Uani 1.000000 1 . . . .
C4 C 0.0578(3) 0.4614(3) 0.1963(3) 0.0281(6) Uani 1.000000 1 . . . .
C1 C 0.1976(3) 0.0893(3) 0.3567(3) 0.0306(6) Uani 1.000000 1 . . . .
C2 C 0.0628(3) 0.1957(3) 0.4456(3) 0.0289(6) Uani 1.000000 1 . . . .
N4 N 0.3404(4) 0.1704(3) 0.6406(3) 0.0565(9) Uani 1.000000 1 . . . .
N1 N 0.3726(4) 0.6346(3) 0.1647(3) 0.0538(9) Uani 1.000000 1 . . . .
C3 C 0.1802(3) 0.3586(3) 0.0957(3) 0.0310(7) Uani 1.000000 1 . . . .
N2 N 0.6665(4) 0.3875(3) 0.3478(3) 0.0508(8) Uani 1.000000 1 . . . .
N3 N 0.7470(6) 0.0447(6) 0.0153(6) 0.0476(16) Uani 0.717(8) 1 D U P 1
C14 C 0.2810(5) 0.2203(3) 0.5730(4) 0.0513(10) Uani 1.000000 1 . . . .
H14 H 0.1803(5) 0.2528(3) 0.6063(4) 0.0616(12) Uiso 1.000000 1 R . . .
C5 C 0.4273(5) 0.5210(4) 0.1528(4) 0.0572(11) Uani 1.000000 1 . . . .
H5 H 0.5268(5) 0.4821(4) 0.1268(4) 0.0686(13) Uiso 1.000000 1 R . . .
C8 C 0.5886(4) 0.3352(4) 0.3360(3) 0.0485(9) Uani 1.000000 1 . . . .
H8 H 0.6257(4) 0.2533(4) 0.3294(3) 0.0582(11) Uiso 1.000000 1 R . . .
C10 C 0.6213(5) 0.5151(4) 0.3535(4) 0.0629(12) Uani 1.000000 1 . . . .
H10a H 0.677(2) 0.5303(4) 0.2779(9) 0.0944(18) Uiso 1.000000 1 GR . . .
H10b H 0.5201(9) 0.5523(5) 0.373(3) 0.0944(18) Uiso 1.000000 1 GR . . .
H10c H 0.638(3) 0.5465(6) 0.413(2) 0.0944(18) Uiso 1.000000 1 GR . . .
C9 C 0.8017(6) 0.3222(5) 0.3483(6) 0.0857(17) Uani 1.000000 1 . . . .
H9a H 0.822(2) 0.2394(6) 0.340(4) 0.129(3) Uiso 1.000000 1 GR . . .
H9b H 0.8768(8) 0.335(3) 0.284(2) 0.129(3) Uiso 1.000000 1 GR . . .
H9c H 0.7975(15) 0.348(2) 0.4218(15) 0.129(3) Uiso 1.000000 1 GR . . .
C12 C 0.8152(10) -0.0665(7) -0.0660(8) 0.091(3) Uani 0.717(8) 1 D U P 1
H12a H 0.897(4) -0.120(2) -0.056(4) 0.137(5) Uiso 0.717(8) 1 GR . P 1
H12b H 0.747(2) -0.101(3) -0.050(4) 0.137(5) Uiso 0.717(8) 1 GR . P 1
H12c H 0.847(6) -0.0526(10) -0.1460(9) 0.137(5) Uiso 0.717(8) 1 GR . P 1
C11 C 0.6099(6) 0.0873(5) 0.0897(5) 0.0512(15) Uani 0.717(8) 1 D U P 1
H11 H 0.5556(6) 0.0482(5) 0.0845(5) 0.0614(19) Uiso 0.717(8) 1 R . P 1
C6 C 0.4606(7) 0.7014(5) 0.1381(5) 0.0926(19) Uani 1.000000 1 . . . .
H6a H 0.5566(15) 0.6502(10) 0.126(4) 0.139(3) Uiso 1.000000 1 GR . . .
H6b H 0.466(4) 0.733(3) 0.067(2) 0.139(3) Uiso 1.000000 1 GR . . .
H6c H 0.418(3) 0.765(2) 0.2031(17) 0.139(3) Uiso 1.000000 1 GR . . .
C15 C 0.2484(8) 0.1648(6) 0.7622(4) 0.106(2) Uani 1.000000 1 . . . .
H15a H 0.1484(8) 0.203(4) 0.7783(15) 0.159(3) Uiso 1.000000 1 GR . . .
H15b H 0.272(4) 0.0835(6) 0.7710(13) 0.159(3) Uiso 1.000000 1 GR . . .
H15c H 0.264(4) 0.204(4) 0.8170(5) 0.159(3) Uiso 1.000000 1 GR . . .
C16 C 0.4951(7) 0.1198(6) 0.5971(6) 0.115(2) Uani 1.000000 1 . . . .
H16a H 0.5288(10) 0.0374(12) 0.603(4) 0.173(4) Uiso 1.000000 1 GR . . .
H16b H 0.5399(8) 0.128(4) 0.5157(15) 0.173(4) Uiso 1.000000 1 GR . . .
H16c H 0.5198(8) 0.160(3) 0.644(3) 0.173(4) Uiso 1.000000 1 GR . . .
C7 C 0.2171(6) 0.6986(5) 0.2030(6) 0.103(2) Uani 1.000000 1 . . . .
H7a H 0.2003(7) 0.717(3) 0.1351(7) 0.154(3) Uiso 1.000000 1 GR . . .
H7b H 0.1685(9) 0.6502(16) 0.242(3) 0.154(3) Uiso 1.000000 1 GR . . .
H7c H 0.1803(11) 0.771(2) 0.257(3) 0.154(3) Uiso 1.000000 1 GR . . .
C13 C 0.8286(9) 0.1074(8) 0.0186(9) 0.124(4) Uani 0.717(8) 1 D U P 1
H13a H 0.850(8) 0.093(6) 0.085(4) 0.186(6) Uiso 0.717(8) 1 GR . P 1
H13b H 0.917(4) 0.081(5) -0.054(3) 0.186(6) Uiso 0.717(8) 1 GR . P 1
H13c H 0.774(4) 0.1906(11) 0.027(7) 0.186(6) Uiso 0.717(8) 1 GR . P 1
C11a C 0.677(2) 0.1254(18) 0.0904(15) 0.083(4) Uani 0.283(8) 1 D U P 2
H11a H 0.745(2) 0.1513(18) 0.0903(15) 0.099(5) Uiso 0.283(8) 1 R . P 2
N3a N 0.716(2) 0.035(2) 0.010(2) 0.083(4) Uani 0.283(8) 1 D U P 2
C13a C 0.6137(19) -0.0069(18) 0.0068(16) 0.083(4) Uani 0.283(8) 1 D U P 2
H13d H 0.529(7) 0.020(10) 0.082(4) 0.124(6) Uiso 0.283(8) 1 GR . P 2
H13e H 0.586(11) 0.023(10) -0.054(8) 0.124(6) Uiso 0.283(8) 1 GR . P 2
H13f H 0.657(5) -0.0920(18) -0.011(12) 0.124(6) Uiso 0.283(8) 1 GR . P 2
C12a C 0.858(2) -0.032(2) -0.0852(18) 0.083(4) Uani 0.283(8) 1 D U P 2
H12d H 0.912(6) 0.015(5) -0.107(9) 0.124(6) Uiso 0.283(8) 1 GR . P 2
H12e H 0.908(6) -0.101(7) -0.060(5) 0.124(6) Uiso 0.283(8) 1 GR . P 2
H12f H 0.848(2) -0.057(11) -0.152(5) 0.124(6) Uiso 0.283(8) 1 GR . P 2

loop_
_atom_site_aniso_label
_atom_site_aniso_U_11
_atom_site_aniso_U_22
_atom_site_aniso_U_33
_atom_site_aniso_U_12
_atom_site_aniso_U_13
_atom_site_aniso_U_23
La1 0.02551(9) 0.02835(9) 0.02728(9) -0.01334(7) -0.01527(7) 0.00758(7)
Ru2 0.03126(19) 0.0417(2) 0.02313(17) -0.01081(16) -0.01720(15) 0.00595(15)
Ru1 0.03105(19) 0.02316(17) 0.0452(2) -0.01433(15) -0.01246(16) 0.00751(15)
Cl1 0.0613(6) 0.0487(5) 0.0678(6) -0.0287(5) -0.0377(5) 0.0171(5)
Cl2 0.0657(7) 0.0751(7) 0.0473(5) -0.0448(6) -0.0277(5) 0.0165(5)
O8 0.0357(12) 0.0432(13) 0.0268(11) -0.0068(11) -0.0190(10) 0.0044(10)
O1W 0.0365(12) 0.0311(12) 0.0368(12) -0.0107(10) -0.0172(10) -0.0005(9)
O6 0.0369(12) 0.0460(13) 0.0235(10) -0.0114(11) -0.0179(10) 0.0074(10)
O1 0.0338(12) 0.0316(12) 0.0387(12) -0.0170(10) -0.0089(10) 0.0073(10)
O3 0.0356(13) 0.0251(11) 0.0502(14) -0.0145(10) -0.0084(11) 0.0031(10)
O4 0.0303(12) 0.0255(11) 0.0501(14) -0.0138(10) -0.0110(10) 0.0071(10)
O2 0.0329(12) 0.0221(11) 0.0528(14) -0.0132(9) -0.0151(11) 0.0091(10)
O5 0.0446(14) 0.0342(12) 0.0377(12) -0.0082(11) -0.0275(11) 0.0041(10)
O7 0.0411(13) 0.0490(14) 0.0290(12) -0.0037(11) -0.0229(11) -0.0006(10)
O12 0.0636(18) 0.0636(18) 0.0460(15) -0.0217(15) -0.0370(14) 0.0209(13)
O11 0.0352(14) 0.0526(16) 0.0594(17) -0.0113(12) -0.0094(12) -0.0051(13)
O9 0.092(2) 0.075(2) 0.087(2) -0.064(2) -0.058(2) 0.0511(18)
O10 0.0415(15) 0.083(2) 0.0652(18) -0.0342(15) -0.0279(14) 0.0038(15)
C4 0.0295(15) 0.0343(16) 0.0252(14) -0.0150(13) -0.0150(12) 0.0086(12)
C1 0.0306(16) 0.0281(15) 0.0360(16) -0.0126(13) -0.0174(14) 0.0068(13)
C2 0.0298(15) 0.0251(14) 0.0390(17) -0.0138(13) -0.0199(14) 0.0111(13)
N4 0.082(3) 0.0464(19) 0.0497(19) -0.0155(18) -0.0477(19) 0.0143(15)
N1 0.066(2) 0.054(2) 0.0462(19) -0.0364(19) -0.0187(17) 0.0133(16)
C3 0.0337(16) 0.0349(17) 0.0292(15) -0.0137(14) -0.0189(13) 0.0046(13)
N2 0.053(2) 0.060(2) 0.058(2) -0.0326(17) -0.0323(17) 0.0102(16)
N3 0.041(3) 0.043(3) 0.045(3) -0.0118(19) -0.013(2) -0.002(2)
C14 0.059(3) 0.048(2) 0.051(2) -0.014(2) -0.035(2) 0.0114(18)
C5 0.064(3) 0.061(3) 0.063(3) -0.038(2) -0.033(2) 0.031(2)
C8 0.054(2) 0.056(2) 0.051(2) -0.032(2) -0.0290(19) 0.0129(18)
C10 0.064(3) 0.057(3) 0.068(3) -0.032(2) -0.025(2) 0.004(2)
C9 0.085(4) 0.079(4) 0.139(5) -0.043(3) -0.083(4) 0.040(3)
C12 0.087(6) 0.074(5) 0.084(5) -0.035(3) -0.012(4) -0.023(3)
C11 0.044(3) 0.053(3) 0.055(3) -0.0204(19) -0.021(2) 0.004(2)
C6 0.131(5) 0.092(4) 0.093(4) -0.088(4) -0.048(4) 0.037(3)
C15 0.175(7) 0.098(4) 0.056(3) -0.053(5) -0.065(4) 0.036(3)
C16 0.104(5) 0.118(5) 0.127(5) -0.007(4) -0.090(5) 0.031(4)
C7 0.086(4) 0.089(4) 0.106(5) -0.022(4) -0.031(4) -0.009(4)
C13 0.063(4) 0.117(6) 0.150(8) -0.050(3) 0.001(4) -0.050(5)
C11a 0.062(7) 0.095(9) 0.063(6) -0.011(6) -0.024(5) -0.012(5)
N3a 0.062(7) 0.095(9) 0.063(6) -0.011(6) -0.024(5) -0.012(5)
C13a 0.062(7) 0.095(9) 0.063(6) -0.011(6) -0.024(5) -0.012(5)
C12a 0.062(7) 0.095(9) 0.063(6) -0.011(6) -0.024(5) -0.012(5)

loop_
_atom_type_symbol
_atom_type_scat_dispersion_real
_atom_type_scat_dispersion_imag
_atom_type_scat_Cromer_Mann_a1
_atom_type_scat_Cromer_Mann_a2
_atom_type_scat_Cromer_Mann_a3
_atom_type_scat_Cromer_Mann_a4
_atom_type_scat_Cromer_Mann_b1
_atom_type_scat_Cromer_Mann_b2
_atom_type_scat_Cromer_Mann_b3
_atom_type_scat_Cromer_Mann_b4
_atom_type_scat_Cromer_Mann_c
_atom_type_scat_source
_atom_type_scat_dispersion_source
C 0.00313 0.00162 2.31000 1.02000 1.58860 0.86500 20.84390 10.20750 0.56870 51.65120 0.21560 'International Tables Volume C Table 6.1.1.4 (pp. 500-502)' 'Brennan, Cowan, Rev. Sci. Instrum., 1992, 63, 850'
Cl 0.14908 0.15974 11.46040 7.19640 6.25560 1.64550 0.01040 1.16620 18.51940 47.77840 -9.55740 'International Tables Volume C Table 6.1.1.4 (pp. 500-502)' 'Brennan, Cowan, Rev. Sci. Instrum., 1992, 63, 850'
H 0.00000 0.00000 0.49300 0.32291 0.14019 0.04081 10.51090 26.12570 3.14236 57.79970 0.00304 'International Tables Volume C Table 6.1.1.4 (pp. 500-502)' 'Brennan, Cowan, Rev. Sci. Instrum., 1992, 63, 850'
La -0.24309 2.46720 20.57800 19.59900 11.37270 3.28719 2.94817 0.24448 18.77260 133.12399 2.14678 'International Tables Volume C Table 6.1.1.4 (pp. 500-502)' 'Brennan, Cowan, Rev. Sci. Instrum., 1992, 63, 850'
N 0.00612 0.00332 12.21260 3.13220 2.01250 1.16630 0.00570 9.89330 28.99750 0.58260 -11.52900 'International Tables Volume C Table 6.1.1.4 (pp. 500-502)' 'Brennan, Cowan, Rev. Sci. Instrum., 1992, 63, 850'
O 0.01085 0.00610 3.04850 2.28680 1.54630 0.86700 13.27710 5.70110 0.32390 32.90890 0.25080 'International Tables Volume C Table 6.1.1.4 (pp. 500-502)' 'Brennan, Cowan, Rev. Sci. Instrum., 1992, 63, 850'
Ru -1.23864 0.84050 19.26740 12.91820 4.86337 1.56756 0.80852 8.43467 24.79970 94.29280 5.37874 'International Tables Volume C Table 6.1.1.4 (pp. 500-502)' 'Brennan, Cowan, Rev. Sci. Instrum., 1992, 63, 850'

loop_
_exptl_crystal_face_index_h
_exptl_crystal_face_index_k
_exptl_crystal_face_index_l
_exptl_crystal_face_perp_dist
13 0 1 0.0131
-10 -9 -15 0.0397
-12 1 1 0.0379
7 8 16 0.0450
-5 -17 2 0.0612
-7 -7 -16 0.0358
3 16 -7 0.0790

loop_
_geom_angle_atom_site_label_1
_geom_angle_atom_site_label_2
_geom_angle_atom_site_label_3
_geom_angle
_geom_angle_site_symmetry_1
_geom_angle_site_symmetry_3
_geom_angle_publ_flag
O6 La1 O1W 70.12(7) . . ?
O1 La1 O1W 130.08(7) . . ?
O1 La1 O6 106.47(7) . . ?
O2 La1 O1W 71.54(7) . . ?
O2 La1 O6 66.76(7) . . ?
O2 La1 O1 62.64(7) . . ?
O5 La1 O1W 132.10(7) . . ?
O5 La1 O6 62.44(7) . . ?
O5 La1 O1 72.48(7) . . ?
O5 La1 O2 94.75(8) . . ?
O12 La1 O1W 74.98(8) . . ?
O12 La1 O6 132.87(8) . . ?
O12 La1 O1 73.65(8) . . ?
O12 La1 O2 72.83(9) . . ?
O12 La1 O5 145.91(8) . . ?
O11 La1 O1W 143.14(8) . . ?
O11 La1 O6 138.57(8) . . ?
O11 La1 O1 72.13(8) . . ?
O11 La1 O2 134.03(8) . . ?
O11 La1 O5 78.64(9) . . ?
O11 La1 O12 87.51(10) . . ?
O9 La1 O1W 88.11(10) . . ?
O9 La1 O6 70.23(9) . . ?
O9 La1 O1 139.39(9) . . ?
O9 La1 O2 136.48(9) . . ?
O9 La1 O5 70.62(9) . . ?
O9 La1 O12 139.28(9) . . ?
O9 La1 O11 84.48(11) . . ?
O10 La1 O1W 71.25(8) . . ?
O10 La1 O6 122.79(9) . . ?
O10 La1 O1 130.68(9) . . ?
O10 La1 O2 133.60(8) . . ?
O10 La1 O5 130.99(9) . . ?
O10 La1 O12 71.56(10) . . ?
O10 La1 O11 72.50(9) . . ?
O10 La1 O9 67.95(10) . . ?
Cl2 Ru2 Cl2 180.0 2_565 . ?
O8 Ru2 Cl2 88.37(7) . . ?
O8 Ru2 Cl2 88.37(7) 2_565 2_565 ?
O8 Ru2 Cl2 91.63(7) 2_565 . ?
O8 Ru2 Cl2 91.63(7) . 2_565 ?
O8 Ru2 O8 180.0 2_565 . ?
O7 Ru2 Cl2 90.55(8) 2_565 2_565 ?
O7 Ru2 Cl2 89.45(8) . 2_565 ?
O7 Ru2 Cl2 89.45(8) 2_565 . ?
O7 Ru2 Cl2 90.55(8) . . ?
O7 Ru2 O8 80.38(8) . . ?
O7 Ru2 O8 99.62(8) 2_565 . ?
O7 Ru2 O8 99.62(8) . 2_565 ?
O7 Ru2 O8 80.38(8) 2_565 2_565 ?
O7 Ru2 O7 180.0 2_565 . ?
Cl1 Ru1 Cl1 180.0 2_556 . ?
O3 Ru1 Cl1 90.95(8) . . ?
O3 Ru1 Cl1 90.95(8) 2_556 2_556 ?
O3 Ru1 Cl1 89.05(8) 2_556 . ?
O3 Ru1 Cl1 89.05(8) . 2_556 ?
O3 Ru1 O3 180.0 2_556 . ?
O4 Ru1 Cl1 92.41(7) . . ?
O4 Ru1 Cl1 87.59(7) . 2_556 ?
O4 Ru1 Cl1 92.41(7) 2_556 2_556 ?
O4 Ru1 Cl1 87.59(7) 2_556 . ?
O4 Ru1 O3 99.16(8) . 2_556 ?
O4 Ru1 O3 80.84(8) . . ?
O4 Ru1 O3 99.16(8) 2_556 . ?
O4 Ru1 O3 80.84(8) 2_556 2_556 ?
O4 Ru1 O4 180.0 2_556 . ?
C4 O8 Ru2 113.05(19) . 2_565 ?
H1Wa O1W La1 127.7 . . ?
H1Wb O1W La1 127.8 . . ?
H1Wb O1W H1Wa 104.5 . . ?
C4 O6 La1 117.92(19) . . ?
C1 O1 La1 120.4(2) . . ?
C1 O3 Ru1 112.89(19) . . ?
C2 O4 Ru1 112.32(19) . 2_556 ?
C2 O2 La1 120.7(2) . . ?
C3 O5 La1 120.76(19) . . ?
C3 O7 Ru2 113.8(2) . . ?
C14 O12 La1 140.9(3) . . ?
C11 O11 La1 139.3(3) . . ?
C11a O11 La1 167.0(11) . . ?
C11a O11 C11 49.5(9) . . ?
C5 O9 La1 140.4(3) . . ?
C8 O10 La1 136.0(3) . . ?
O6 C4 O8 125.4(3) . . ?
C3 C4 O8 116.7(2) . . ?
C3 C4 O6 117.9(3) . . ?
O3 C1 O1 126.3(3) . . ?
C2 C1 O1 118.1(3) . . ?
C2 C1 O3 115.5(3) . . ?
O2 C2 O4 124.8(3) . . ?
C1 C2 O4 117.3(3) . . ?
C1 C2 O2 117.9(3) . . ?
C15 N4 C14 119.7(4) . . ?
C16 N4 C14 120.8(4) . . ?
C16 N4 C15 119.4(4) . . ?
C6 N1 C5 122.4(4) . . ?
C7 N1 C5 118.9(4) . . ?
C7 N1 C6 118.7(4) . . ?
O7 C3 O5 125.7(3) . . ?
C4 C3 O5 118.5(3) . . ?
C4 C3 O7 115.8(3) . . ?
C10 N2 C8 121.1(4) . . ?
C9 N2 C8 121.9(4) . . ?
C9 N2 C10 116.9(3) . . ?
C11 N3 C12 120.4(6) . . ?
C13 N3 C12 121.0(7) . . ?
C13 N3 C11 118.5(6) . . ?
N4 C14 O12 125.8(4) . . ?
H14 C14 O12 117.1(2) . . ?
H14 C14 N4 117.1(3) . . ?
N1 C5 O9 125.2(5) . . ?
H5 C5 O9 117.4(3) . . ?
H5 C5 N1 117.4(3) . . ?
N2 C8 O10 126.4(4) . . ?
H8 C8 O10 116.8(2) . . ?
H8 C8 N2 116.8(3) . . ?
H10a C10 N2 109.5 . . ?
H10b C10 N2 109.5 . . ?
H10b C10 H10a 109.5 . . ?
H10c C10 N2 109.5 . . ?
H10c C10 H10a 109.5 . . ?
H10c C10 H10b 109.5 . . ?
H9a C9 N2 109.5 . . ?
H9b C9 N2 109.5 . . ?
H9b C9 H9a 109.5 . . ?
H9c C9 N2 109.5 . . ?
H9c C9 H9a 109.5 . . ?
H9c C9 H9b 109.5 . . ?
H12a C12 N3 109.5 . . ?
H12b C12 N3 109.5 . . ?
H12b C12 H12a 109.5 . . ?
H12c C12 N3 109.5 . . ?
H12c C12 H12a 109.5 . . ?
H12c C12 H12b 109.5 . . ?
N3 C11 O11 123.6(6) . . ?
H11 C11 O11 118.2(3) . . ?
H11 C11 N3 118.2(4) . . ?
H6a C6 N1 109.5 . . ?
H6b C6 N1 109.5 . . ?
H6b C6 H6a 109.5 . . ?
H6c C6 N1 109.5 . . ?
H6c C6 H6a 109.5 . . ?
H6c C6 H6b 109.5 . . ?
H15a C15 N4 109.5 . . ?
H15b C15 N4 109.5 . . ?
H15b C15 H15a 109.5 . . ?
H15c C15 N4 109.5 . . ?
H15c C15 H15a 109.5 . . ?
H15c C15 H15b 109.5 . . ?
H16a C16 N4 109.5 . . ?
H16b C16 N4 109.5 . . ?
H16b C16 H16a 109.5 . . ?
H16c C16 N4 109.5 . . ?
H16c C16 H16a 109.5 . . ?
H16c C16 H16b 109.5 . . ?
H7a C7 N1 109.5 . . ?
H7b C7 N1 109.5 . . ?
H7b C7 H7a 109.5 . . ?
H7c C7 N1 109.5 . . ?
H7c C7 H7a 109.5 . . ?
H7c C7 H7b 109.5 . . ?
H13a C13 N3 109.5 . . ?
H13b C13 N3 109.5 . . ?
H13b C13 H13a 109.5 . . ?
H13c C13 N3 109.5 . . ?
H13c C13 H13a 109.5 . . ?
H13c C13 H13b 109.5 . . ?
H11a C11a O11 120.2(10) . . ?
N3a C11a O11 120(2) . . ?
N3a C11a H11a 120.2(14) . . ?
C13a N3a C11a 122(2) . . ?
C12a N3a C11a 128(2) . . ?
C12a N3a C13a 110.3(19) . . ?
H13d C13a N3a 109.5 . . ?
H13e C13a N3a 109.5 . . ?
H13e C13a H13d 109.5 . . ?
H13f C13a N3a 109.5 . . ?
H13f C13a H13d 109.5 . . ?
H13f C13a H13e 109.5 . . ?
H12d C12a N3a 109.5 . . ?
H12e C12a N3a 109.5 . . ?
H12e C12a H12d 109.5 . . ?
H12f C12a N3a 109.5 . . ?
H12f C12a H12d 109.5 . . ?
H12f C12a H12e 109.5 . . ?

loop_
_geom_bond_atom_site_label_1
_geom_bond_atom_site_label_2
_geom_bond_distance
_geom_bond_site_symmetry_2
_geom_bond_publ_flag
La1 O1W 2.525(2) . ?
La1 O6 2.658(2) . ?
La1 O1 2.604(2) . ?
La1 O2 2.590(2) . ?
La1 O5 2.557(2) . ?
La1 O12 2.519(2) . ?
La1 O11 2.467(3) . ?
La1 O9 2.489(3) . ?
La1 O10 2.532(2) . ?
Ru2 Cl2 2.3450(10) . ?
Ru2 Cl2 2.3450(10) 2_565 ?
Ru2 O8 2.059(2) 2_565 ?
Ru2 O8 2.059(2) . ?
Ru2 O7 2.051(2) 2_565 ?
Ru2 O7 2.051(2) . ?
Ru1 Cl1 2.3550(10) . ?
Ru1 Cl1 2.3550(10) 2_556 ?
Ru1 O3 2.056(2) 2_556 ?
Ru1 O3 2.056(2) . ?
Ru1 O4 2.049(2) . ?
Ru1 O4 2.049(2) 2_556 ?
O8 C4 1.264(4) . ?
O1W H1Wa 0.8500 . ?
O1W H1Wb 0.8501 . ?
O6 C4 1.241(3) . ?
O1 C1 1.231(4) . ?
O3 C1 1.270(4) . ?
O4 C2 1.259(4) . ?
O2 C2 1.243(3) . ?
O5 C3 1.238(4) . ?
O7 C3 1.266(3) . ?
O12 C14 1.226(5) . ?
O11 C11 1.218(6) . ?
O11 C11a 1.237(17) . ?
O9 C5 1.240(5) . ?
O10 C8 1.209(5) . ?
C4 C3 1.532(4) . ?
C1 C2 1.537(4) . ?
N4 C14 1.306(5) . ?
N4 C15 1.467(6) . ?
N4 C16 1.436(7) . ?
N1 C5 1.286(5) . ?
N1 C6 1.452(5) . ?
N1 C7 1.460(6) . ?
N2 C8 1.317(5) . ?
N2 C10 1.461(5) . ?
N2 C9 1.419(6) . ?
N3 C12 1.449(10) . ?
N3 C11 1.301(8) . ?
N3 C13 1.416(8) . ?
C14 H14 0.9300 . ?
C5 H5 0.9300 . ?
C8 H8 0.9300 . ?
C10 H10a 0.9600 . ?
C10 H10b 0.9600 . ?
C10 H10c 0.9600 . ?
C9 H9a 0.9600 . ?
C9 H9b 0.9600 . ?
C9 H9c 0.9600 . ?
C12 H12a 0.9600 . ?
C12 H12b 0.9600 . ?
C12 H12c 0.9600 . ?
C11 H11 0.9300 . ?
C6 H6a 0.9600 . ?
C6 H6b 0.9600 . ?
C6 H6c 0.9600 . ?
C15 H15a 0.9600 . ?
C15 H15b 0.9600 . ?
C15 H15c 0.9600 . ?
C16 H16a 0.9600 . ?
C16 H16b 0.9600 . ?
C16 H16c 0.9600 . ?
C7 H7a 0.9600 . ?
C7 H7b 0.9600 . ?
C7 H7c 0.9600 . ?
C13 H13a 0.9600 . ?
C13 H13b 0.9600 . ?
C13 H13c 0.9600 . ?
C11a H11a 0.9300 . ?
C11a N3a 1.32(2) . ?
N3a C13a 1.44(2) . ?
N3a C12a 1.43(3) . ?
C13a H13d 0.9600 . ?
C13a H13e 0.9600 . ?
C13a H13f 0.9600 . ?
C12a H12d 0.9600 . ?
C12a H12e 0.9600 . ?
C12a H12f 0.9600 . ?

loop_
_geom_torsion_atom_site_label_1
_geom_torsion_atom_site_label_2
_geom_torsion_atom_site_label_3
_geom_torsion_atom_site_label_4
_geom_torsion
_geom_torsion_site_symmetry_1
_geom_torsion_site_symmetry_2
_geom_torsion_site_symmetry_3
_geom_torsion_site_symmetry_4
_geom_torsion_publ_flag
La1 O6 C4 O8 -172.9(2) . . . . ?
La1 O6 C4 C3 8.2(2) . . . . ?
La1 O1 C1 O3 -175.9(2) . . . . ?
La1 O1 C1 C2 6.3(2) . . . . ?
La1 O2 C2 O4 -179.1(2) . . . . ?
La1 O2 C2 C1 -0.0(2) . . . . ?
La1 O5 C3 O7 165.5(2) . . . . ?
La1 O5 C3 C4 -16.3(2) . . . . ?
La1 O12 C14 N4 -175.7(4) . . . . ?
La1 O11 C11 N3 166.0(7) . . . . ?
La1 O11 C11a N3a -132(5) . . . . ?
La1 O9 C5 N1 -119.5(5) . . . . ?
La1 O10 C8 N2 176.6(4) . . . . ?
Ru2 O8 C4 O6 175.99(19) . . . . ?
Ru2 O8 C4 C3 -5.1(2) . . . . ?
Ru2 O7 C3 O5 177.2(2) . . . . ?
Ru2 O7 C3 C4 -1.0(2) . . . . ?
Ru1 O3 C1 O1 176.8(2) . . . . ?
Ru1 O3 C1 C2 -5.4(2) . . . . ?
Ru1 O4 C2 O2 -171.1(2) . . . . ?
Ru1 O4 C2 C1 9.8(2) . . . . ?
O8 C4 C3 O5 -174.1(3) . . . . ?
O8 C4 C3 O7 4.3(3) . . . . ?
O6 C4 C3 O5 4.9(3) . . . . ?
O6 C4 C3 O7 -176.7(3) . . . . ?
O1 C1 C2 O4 174.9(3) . . . . ?
O1 C1 C2 O2 -4.3(3) . . . . ?
O3 C1 C2 O4 -3.1(3) . . . . ?
O3 C1 C2 O2 177.7(3) . . . . ?
O12 C14 N4 C15 -178.2(5) . . . . ?
O12 C14 N4 C16 1.1(6) . . . . ?
O11 C11 N3 C12 174.5(8) . . . . ?
O11 C11 N3 C13 -3.3(9) . . . . ?
O11 C11a N3a C13a 1(2) . . . . ?
O11 C11a N3a C12a 179(2) . . . . ?
O9 C5 N1 C6 -179.4(4) . . . . ?
O9 C5 N1 C7 -1.2(6) . . . . ?
O10 C8 N2 C10 -2.8(5) . . . . ?
O10 C8 N2 C9 -178.9(5) . . . . ?
N3 C11 O11 C11a -0.3(14) . . . . ?
C11 O11 C11a N3a 5(2) . . . . ?

loop_
_restr_equal_distance_atom_site_label_1
_restr_equal_distance_atom_site_label_2
_restr_equal_distance_site_symmetry_2
_restr_equal_distance_class_id
O11 N3 1 5
O11 C11 1 1
O11 C11a 1 1
O11 N3a 1 5
N3 C12 1 2
N3 C11 1 3
N3 C13 1 4
C12 C11 1 6
C12 C13 1 7
C11 C13 1 8
C11a C13a 1 8
N3a C11a 1 3
N3a C13a 1 4
N3a C12a 1 2
C12a C11a 1 6
C12a C13a 1 7

loop_
_restr_equal_distance_class_class_id
_restr_equal_distance_class_target_weight_param
_restr_equal_distance_class_average
_restr_equal_distance_class_esd
_restr_equal_distance_class_diff_max
1 0.0200 1.2274 0.0095 0.0095
2 0.0200 1.4417 0.0076 0.0076
3 0.0200 1.3100 0.0091 0.0091
4 0.0200 1.4301 0.0137 0.0137
5 0.0400 2.2149 0.0050 0.0050
6 0.0400 2.4313 0.0430 0.0430
7 0.0400 2.4278 0.0668 0.0668
8 0.0400 2.3753 0.0394 0.0394

loop_
_exptl_oxdiff_crystal_face_indexfrac_h
_exptl_oxdiff_crystal_face_indexfrac_k
_exptl_oxdiff_crystal_face_indexfrac_l
_exptl_oxdiff_crystal_face_x
_exptl_oxdiff_crystal_face_y
_exptl_oxdiff_crystal_face_z
13.4966 0.0631 1.3980 -0.7935 0.6085 -0.0089
-9.5799 -8.7696 -15.3880 0.1191 -0.0916 -0.9886
-12.1978 1.2503 0.8937 0.7837 -0.6010 0.1572
7.4977 8.0725 15.7624 0.0311 0.0402 0.9987
-5.2283 -17.3942 1.9157 0.5561 0.7252 -0.4060
-7.3110 -7.0749 -16.2438 -0.0694 -0.0902 -0.9935
3.1129 15.9395 -7.2653 -0.6052 -0.7892 0.1039

loop_
_restr_rigu_atom_site_label_1
_restr_rigu_atom_site_label_2
_restr_rigu_target_weight_param
_restr_rigu_u13_diff
_restr_rigu_u23_diff
_restr_rigu_u33_diff
O11 N3 0.004000 -0.007445 0.005653 0.001034
O11 C11 0.004000 -0.010961 0.006018 -0.003956
N3 C12 0.004000 -0.008610 0.001785 -0.008700
N3 C11 0.004000 -0.001614 -0.010764 -0.005561
N3 C13 0.004000 0.005779 0.007563 -0.002658
C12 C11 0.004000 -0.018662 -0.013223 0.006874
C12 C13 0.004000 0.021385 0.015350 -0.007507
C11 C13 0.004000 -0.003250 0.001499 -0.006161
